data_7064085
loop_
_publ_author_name
'Salamanca-Perdig\'on, Kevin'
'Lozano, Johan D.'
'Hurtado-Rodr\'iguez, Diana'
'Becerra, Diana'
'Rojas, Hugo'
'Mac\'ias, Mario A.'
'Castillo, Juan-Carlos'

_publ_section_title
;
 Cs2CO3-mediated synthesis of 2-alkoxy-3-cyanopyridines: integrated
 crystallographic, photophysical, and DFT analyses
;
_journal_issue 42
_journal_name_full 'New Journal of Chemistry'
_journal_page_first 18369
_journal_page_last 18383
_journal_paper_doi 10.1039/D5NJ03110A
_journal_volume 49
_journal_year 2025
_chemical_formula_moiety 'C25 H17 Cl N2 O'
_chemical_formula_sum 'C25 H17 Cl N2 O'
_chemical_formula_weight 396.85
_space_group_crystal_system monoclinic
_space_group_IT_number 14
_space_group_name_Hall '-P 2yn'
_space_group_name_H-M_alt 'P 1 21/n 1'
_atom_sites_solution_hydrogens geom
_atom_sites_solution_primary iterative
_atom_sites_solution_secondary difmap
_audit_creation_method SHELXL-2018/3
_audit_update_record
;
2025-07-14 deposited with the CCDC.	2025-10-01 downloaded from the CCDC.
;
_cell_angle_alpha 90
_cell_angle_beta 99.351(8)
_cell_angle_gamma 90
_cell_formula_units_Z 4
_cell_length_a 14.3224(12)
_cell_length_b 7.5836(7)
_cell_length_c 18.3159(15)
_cell_measurement_reflns_used 6937
_cell_measurement_temperature 298(2)
_cell_measurement_theta_max 76.1230
_cell_measurement_theta_min 4.2400
_cell_volume 1963.0(3)
_computing_cell_refinement
;
CrysAlisPro, Agilent Technologies,
Version 1.171.37.35 (release 13-08-2014 CrysAlis171 .NET)
(compiled Aug 13 2014,18:06:01)
;
_computing_data_collection
;
CrysAlisPro, Agilent Technologies,
Version 1.171.37.35 (release 13-08-2014 CrysAlis171 .NET)
(compiled Aug 13 2014,18:06:01)
;
_computing_data_reduction
;
CrysAlisPro, Agilent Technologies,
Version 1.171.37.35 (release 13-08-2014 CrysAlis171 .NET)
(compiled Aug 13 2014,18:06:01)
;
_computing_molecular_graphics 'Mercury (Macrae et al., 2008)'
_computing_publication_material 'SHELXL-2014 (Sheldrick, 2015)'
_computing_structure_refinement 'SHELXL-2016/6 (Sheldrick, 2016)'
_computing_structure_solution 'Superflip (Palatinus & Chapuis, 2007)'
_diffrn_ambient_temperature 298(2)
_diffrn_detector 'CCD plate'
_diffrn_detector_area_resol_mean 10.6144
_diffrn_detector_type Atlas
_diffrn_measured_fraction_theta_full 1.000
_diffrn_measured_fraction_theta_max 0.993
_diffrn_measurement_device 'four-circle diffractometer'
_diffrn_measurement_device_type 'SuperNova, Dual, Cu at zero, Atlas'
_diffrn_measurement_method '\w scans'
_diffrn_radiation_type CuK\a
_diffrn_radiation_wavelength 1.54184
_diffrn_reflns_av_R_equivalents 0.0327
_diffrn_reflns_av_unetI/netI 0.0335
_diffrn_reflns_Laue_measured_fraction_full 1.000
_diffrn_reflns_Laue_measured_fraction_max 0.993
_diffrn_reflns_limit_h_max 17
_diffrn_reflns_limit_h_min -17
_diffrn_reflns_limit_k_max 9
_diffrn_reflns_limit_k_min -9
_diffrn_reflns_limit_l_max 22
_diffrn_reflns_limit_l_min -16
_diffrn_reflns_number 12487
_diffrn_reflns_point_group_measured_fraction_full 1.000
_diffrn_reflns_point_group_measured_fraction_max 0.993
_diffrn_reflns_theta_full 67.684
_diffrn_reflns_theta_max 76.273
_diffrn_reflns_theta_min 3.644
_diffrn_source 'SuperNova (Cu) micro-focus sealed X-ray Source'
_exptl_absorpt_coefficient_mu 1.864
_exptl_absorpt_correction_T_max 1.00000
_exptl_absorpt_correction_T_min 0.60697
_exptl_absorpt_correction_type multi-scan
_exptl_absorpt_process_details
;
CrysAlisPro 1.171.41.119a (Rigaku Oxford Diffraction, 2021)
Empirical absorption correction using spherical harmonics,
implemented in SCALE3 ABSPACK scaling algorithm.
;
_exptl_crystal_colour colorless
_exptl_crystal_density_diffrn 1.343
_exptl_crystal_description parallelepiped
_exptl_crystal_F_000 824
_exptl_crystal_size_max 0.160
_exptl_crystal_size_mid 0.140
_exptl_crystal_size_min 0.130
_refine_diff_density_max 0.195
_refine_diff_density_min -0.222
_refine_diff_density_rms 0.041
_refine_ls_extinction_coef 0.0029(4)
_refine_ls_extinction_expression Fc^*^=kFc[1+0.001xFc^2^\l^3^/sin(2\q)]^-1/4^
_refine_ls_extinction_method 'SHELXL-2018/3 (Sheldrick 2018)'
_refine_ls_goodness_of_fit_ref 1.052
_refine_ls_hydrogen_treatment constr
_refine_ls_matrix_type full
_refine_ls_number_parameters 263
_refine_ls_number_reflns 4081
_refine_ls_number_restraints 0
_refine_ls_restrained_S_all 1.052
_refine_ls_R_factor_all 0.0456
_refine_ls_R_factor_gt 0.0420
_refine_ls_shift/su_max 0.000
_refine_ls_shift/su_mean 0.000
_refine_ls_structure_factor_coef Fsqd
_refine_ls_weighting_details 'w=1/[\s^2^(Fo^2^)+(0.0725P)^2^+0.2003P] where P=(Fo^2^+2Fc^2^)/3'
_refine_ls_weighting_scheme calc
_refine_ls_wR_factor_gt 0.1188
_refine_ls_wR_factor_ref 0.1247
_reflns_Friedel_coverage 0.000
_reflns_number_gt 3643
_reflns_number_total 4081
_reflns_threshold_expression 'I > 2\s(I)'
_cod_data_source_file d5nj03110a2.cif
_cod_data_source_block 2022Uniandes029_Cu_K27-JCC_auto
_cod_original_sg_symbol_H-M 'P 21/n'
_cod_database_code 7064085
_shelx_shelxl_version_number 2018/3
_shelx_space_group_comment
;
The symmetry employed for this shelxl refinement is uniquely defined
by the following loop, which should always be used as a source of
symmetry information in preference to the above space-group names.
They are only intended as comments.
;
_shelx_estimated_absorpt_t_min 0.755
_shelx_estimated_absorpt_t_max 0.794

loop_
_space_group_symop_operation_xyz
'x, y, z'
'-x+1/2, y+1/2, -z+1/2'
'-x, -y, -z'
'x-1/2, -y-1/2, z-1/2'

loop_
_atom_site_label
_atom_site_type_symbol
_atom_site_fract_x
_atom_site_fract_y
_atom_site_fract_z
_atom_site_U_iso_or_equiv
_atom_site_adp_type
_atom_site_occupancy
_atom_site_site_symmetry_order
_atom_site_calc_flag
_atom_site_refinement_flags_posn
_atom_site_refinement_flags_adp
_atom_site_refinement_flags_occupancy
_atom_site_disorder_assembly
_atom_site_disorder_group
C21 C 0.68825(11) 0.2268(2) 0.38990(9) 0.0570(3) Uani 1 1 d . . . . .
H21 H 0.703063 0.300468 0.352810 0.068 Uiso 1 1 calc R U . . .
C13 C 0.45599(9) 0.26015(16) 0.15948(7) 0.0459(3) Uani 1 1 d . . . . .
C20 C 0.61661(9) 0.27380(18) 0.42849(7) 0.0467(3) Uani 1 1 d . . . . .
C14 C 0.41194(11) 0.2785(2) 0.08636(8) 0.0579(3) Uani 1 1 d . . . . .
H14 H 0.348841 0.312860 0.075994 0.069 Uiso 1 1 calc R U . . .
C15 C 0.46155(14) 0.2458(3) 0.02911(9) 0.0731(5) Uani 1 1 d . . . . .
H15 H 0.431655 0.259742 -0.019557 0.088 Uiso 1 1 calc R U . . .
C16 C 0.55438(12) 0.1931(3) 0.04313(10) 0.0747(5) Uani 1 1 d . . . . .
H16 H 0.587026 0.170056 0.004231 0.090 Uiso 1 1 calc R U . . .
C17 C 0.59885(11) 0.1744(3) 0.11523(10) 0.0696(4) Uani 1 1 d . . . . .
H17 H 0.661717 0.138436 0.124950 0.083 Uiso 1 1 calc R U . . .
C18 C 0.55061(11) 0.2089(2) 0.17342(9) 0.0572(3) Uani 1 1 d . . . . .
H18 H 0.581523 0.197813 0.221937 0.069 Uiso 1 1 calc R U . . .
N2 N 0.24902(9) 0.45634(19) 0.45694(7) 0.0592(3) Uani 1 1 d . . . . .
C2 C 0.31595(8) 0.36704(15) 0.34011(6) 0.0412(3) Uani 1 1 d . . . . .
C19 C 0.56632(9) 0.44672(19) 0.41322(7) 0.0508(3) Uani 1 1 d . . . . .
H19A H 0.589437 0.528983 0.452581 0.061 Uiso 1 1 calc R U . . .
H19B H 0.580725 0.494988 0.367286 0.061 Uiso 1 1 calc R U . . .
C7 C 0.15543(8) 0.30253(15) 0.26616(6) 0.0408(3) Uani 1 1 d . . . . .
C6 C 0.27784(8) 0.41638(17) 0.40475(7) 0.0450(3) Uani 1 1 d . . . . .
C5 C 0.40448(9) 0.29574(15) 0.22182(7) 0.0425(3) Uani 1 1 d . . . . .
C4 C 0.30624(9) 0.28340(16) 0.21379(7) 0.0430(3) Uani 1 1 d . . . . .
H4 H 0.271373 0.252139 0.168286 0.052 Uiso 1 1 calc R U . . .
C3 C 0.25999(8) 0.31767(15) 0.27361(6) 0.0406(3) Uani 1 1 d . . . . .
N1 N 0.45827(7) 0.33998(14) 0.28660(6) 0.0443(2) Uani 1 1 d . . . . .
C1 C 0.41491(8) 0.37663(16) 0.34288(6) 0.0425(3) Uani 1 1 d . . . . .
O1 O 0.46436(6) 0.42907(14) 0.40777(5) 0.0519(2) Uani 1 1 d . . . . .
Cl1 Cl -0.16175(3) 0.25558(8) 0.24133(3) 0.08324(19) Uani 1 1 d . . . . .
C25 C 0.59585(10) 0.1627(2) 0.48364(8) 0.0587(3) Uani 1 1 d . . . . .
H25 H 0.548563 0.193313 0.510602 0.070 Uiso 1 1 calc R U . . .
C9 C 0.01553(10) 0.21017(18) 0.31400(8) 0.0512(3) Uani 1 1 d . . . . .
H9 H -0.012298 0.157387 0.350958 0.061 Uiso 1 1 calc R U . . .
C23 C 0.71667(12) -0.0397(2) 0.46005(9) 0.0667(4) Uani 1 1 d . . . . .
H23 H 0.749809 -0.144532 0.470489 0.080 Uiso 1 1 calc R U . . .
C11 C 0.00016(10) 0.3547(2) 0.19536(8) 0.0543(3) Uani 1 1 d . . . . .
H11 H -0.037984 0.398857 0.153392 0.065 Uiso 1 1 calc R U . . .
C24 C 0.64509(13) 0.0064(2) 0.49890(9) 0.0672(4) Uani 1 1 d . . . . .
H24 H 0.629958 -0.068312 0.535525 0.081 Uiso 1 1 calc R U . . .
C10 C -0.03954(9) 0.27560(19) 0.25122(8) 0.0519(3) Uani 1 1 d . . . . .
C8 C 0.11301(10) 0.22421(16) 0.32124(7) 0.0468(3) Uani 1 1 d . . . . .
H8 H 0.150719 0.180668 0.363536 0.056 Uiso 1 1 calc R U . . .
C22 C 0.73817(11) 0.0713(2) 0.40592(10) 0.0662(4) Uani 1 1 d . . . . .
H22 H 0.786526 0.041881 0.379851 0.079 Uiso 1 1 calc R U . . .
C12 C 0.09791(9) 0.36683(18) 0.20327(7) 0.0483(3) Uani 1 1 d . . . . .
H12 H 0.125418 0.418736 0.165949 0.058 Uiso 1 1 calc R U . . .

loop_
_atom_site_aniso_label
_atom_site_aniso_U_11
_atom_site_aniso_U_22
_atom_site_aniso_U_33
_atom_site_aniso_U_23
_atom_site_aniso_U_13
_atom_site_aniso_U_12
C21 0.0453(7) 0.0700(9) 0.0573(8) 0.0038(6) 0.0130(6) -0.0001(6)
C13 0.0410(6) 0.0465(6) 0.0516(7) -0.0050(5) 0.0118(5) -0.0051(5)
C20 0.0351(6) 0.0600(7) 0.0430(6) -0.0033(5) 0.0003(5) -0.0023(5)
C14 0.0467(7) 0.0768(9) 0.0512(7) -0.0069(6) 0.0109(6) -0.0032(6)
C15 0.0607(10) 0.1094(14) 0.0517(8) -0.0121(8) 0.0166(7) -0.0109(9)
C16 0.0608(10) 0.0992(13) 0.0712(10) -0.0238(9) 0.0316(8) -0.0156(9)
C17 0.0438(8) 0.0845(11) 0.0847(11) -0.0103(9) 0.0234(7) -0.0007(7)
C18 0.0440(7) 0.0672(8) 0.0618(8) -0.0036(6) 0.0121(6) -0.0007(6)
N2 0.0482(6) 0.0784(8) 0.0513(6) -0.0101(5) 0.0084(5) 0.0017(5)
C2 0.0372(6) 0.0431(5) 0.0427(6) 0.0018(4) 0.0051(4) 0.0036(4)
C19 0.0374(6) 0.0613(7) 0.0512(7) -0.0036(5) -0.0002(5) -0.0015(5)
C7 0.0368(6) 0.0411(5) 0.0442(6) -0.0028(4) 0.0054(4) -0.0017(4)
C6 0.0374(6) 0.0513(6) 0.0444(6) 0.0006(5) 0.0013(5) 0.0027(5)
C5 0.0394(6) 0.0413(5) 0.0467(6) -0.0004(4) 0.0072(5) -0.0007(4)
C4 0.0396(6) 0.0457(6) 0.0430(6) -0.0029(4) 0.0045(5) -0.0028(4)
C3 0.0379(6) 0.0385(5) 0.0448(6) 0.0018(4) 0.0049(4) 0.0001(4)
N1 0.0373(5) 0.0485(5) 0.0467(5) -0.0004(4) 0.0053(4) 0.0008(4)
C1 0.0378(6) 0.0448(6) 0.0433(6) 0.0015(4) 0.0015(4) 0.0037(4)
O1 0.0368(5) 0.0725(6) 0.0441(5) -0.0063(4) -0.0003(3) 0.0043(4)
Cl1 0.0364(2) 0.1290(4) 0.0855(3) 0.0061(2) 0.01335(19) -0.00502(19)
C25 0.0533(8) 0.0738(9) 0.0510(7) 0.0038(6) 0.0143(6) 0.0050(7)
C9 0.0451(7) 0.0572(7) 0.0537(7) -0.0010(5) 0.0155(5) -0.0052(5)
C23 0.0592(9) 0.0694(9) 0.0695(9) 0.0043(7) 0.0041(7) 0.0144(7)
C11 0.0408(7) 0.0697(8) 0.0504(7) 0.0032(6) 0.0012(5) 0.0011(6)
C24 0.0703(10) 0.0729(10) 0.0590(8) 0.0140(7) 0.0116(7) 0.0075(8)
C10 0.0371(6) 0.0617(7) 0.0576(7) -0.0070(6) 0.0096(5) -0.0022(5)
C8 0.0446(7) 0.0489(6) 0.0465(6) 0.0020(5) 0.0061(5) -0.0015(5)
C22 0.0484(8) 0.0790(10) 0.0734(9) -0.0018(8) 0.0165(7) 0.0093(7)
C12 0.0408(6) 0.0581(7) 0.0456(6) 0.0037(5) 0.0060(5) -0.0031(5)

loop_
_atom_type_symbol
_atom_type_description
_atom_type_scat_dispersion_real
_atom_type_scat_dispersion_imag
_atom_type_scat_source
C C 0.0181 0.0091 'International Tables Vol C Tables 4.2.6.8 and 6.1.1.4'
H H 0.0000 0.0000 'International Tables Vol C Tables 4.2.6.8 and 6.1.1.4'
Cl Cl 0.3639 0.7018 'International Tables Vol C Tables 4.2.6.8 and 6.1.1.4'
N N 0.0311 0.0180 'International Tables Vol C Tables 4.2.6.8 and 6.1.1.4'
O O 0.0492 0.0322 'International Tables Vol C Tables 4.2.6.8 and 6.1.1.4'

loop_
_geom_angle_atom_site_label_1
_geom_angle_atom_site_label_2
_geom_angle_atom_site_label_3
_geom_angle
_geom_angle_site_symmetry_1
_geom_angle_site_symmetry_3
_geom_angle_publ_flag
C20 C21 C22 120.71(14) . . ?
C14 C13 C18 118.67(13) . . ?
C14 C13 C5 121.26(12) . . ?
C18 C13 C5 120.07(13) . . ?
C21 C20 C25 118.77(14) . . ?
C21 C20 C19 120.20(13) . . ?
C25 C20 C19 120.95(13) . . ?
C15 C14 C13 120.26(15) . . ?
C16 C15 C14 120.83(16) . . ?
C15 C16 C17 119.51(15) . . ?
C16 C17 C18 120.49(15) . . ?
C17 C18 C13 120.22(15) . . ?
C3 C2 C1 118.41(11) . . ?
C3 C2 C6 123.34(11) . . ?
C1 C2 C6 118.18(11) . . ?
O1 C19 C20 112.26(11) . . ?
C12 C7 C8 118.69(11) . . ?
C12 C7 C3 120.09(11) . . ?
C8 C7 C3 121.22(11) . . ?
N2 C6 C2 178.79(13) . . ?
N1 C5 C4 122.17(11) . . ?
N1 C5 C13 116.03(11) . . ?
C4 C5 C13 121.80(11) . . ?
C3 C4 C5 120.33(11) . . ?
C4 C3 C2 117.20(11) . . ?
C4 C3 C7 120.93(11) . . ?
C2 C3 C7 121.88(11) . . ?
C1 N1 C5 117.83(10) . . ?
N1 C1 O1 120.53(11) . . ?
N1 C1 C2 124.02(11) . . ?
O1 C1 C2 115.44(11) . . ?
C1 O1 C19 117.91(10) . . ?
C20 C25 C24 120.37(14) . . ?
C10 C9 C8 118.95(13) . . ?
C22 C23 C24 119.24(15) . . ?
C10 C11 C12 118.69(12) . . ?
C23 C24 C25 120.50(15) . . ?
C9 C10 C11 121.65(13) . . ?
C9 C10 Cl1 119.10(11) . . ?
C11 C10 Cl1 119.24(11) . . ?
C9 C8 C7 121.01(12) . . ?
C23 C22 C21 120.41(15) . . ?
C11 C12 C7 121.01(12) . . ?

loop_
_geom_bond_atom_site_label_1
_geom_bond_atom_site_label_2
_geom_bond_distance
_geom_bond_site_symmetry_2
_geom_bond_publ_flag
C21 C20 1.384(2) . ?
C21 C22 1.386(2) . ?
C13 C14 1.392(2) . ?
C13 C18 1.393(2) . ?
C13 C5 1.4814(17) . ?
C20 C25 1.384(2) . ?
C20 C19 1.5004(19) . ?
C14 C15 1.381(2) . ?
C15 C16 1.372(3) . ?
C16 C17 1.377(3) . ?
C17 C18 1.386(2) . ?
N2 C6 1.1420(18) . ?
C2 C3 1.3960(16) . ?
C2 C1 1.4118(16) . ?
C2 C6 1.4316(17) . ?
C19 O1 1.4535(15) . ?
C7 C12 1.3911(17) . ?
C7 C8 1.3924(18) . ?
C7 C3 1.4859(16) . ?
C5 N1 1.3478(16) . ?
C5 C4 1.3939(17) . ?
C4 C3 1.3938(17) . ?
N1 C1 1.3166(16) . ?
C1 O1 1.3413(15) . ?
Cl1 C10 1.7367(14) . ?
C25 C24 1.385(2) . ?
C9 C10 1.377(2) . ?
C9 C8 1.3850(19) . ?
C23 C22 1.373(3) . ?
C23 C24 1.384(2) . ?
C11 C10 1.385(2) . ?
C11 C12 1.3869(18) . ?

loop_
_geom_torsion_atom_site_label_1
_geom_torsion_atom_site_label_2
_geom_torsion_atom_site_label_3
_geom_torsion_atom_site_label_4
_geom_torsion
_geom_torsion_site_symmetry_1
_geom_torsion_site_symmetry_2
_geom_torsion_site_symmetry_3
_geom_torsion_site_symmetry_4
_geom_torsion_publ_flag
C22 C21 C20 C25 0.2(2) . . . . ?
C22 C21 C20 C19 176.97(14) . . . . ?
C18 C13 C14 C15 0.2(2) . . . . ?
C5 C13 C14 C15 179.53(15) . . . . ?
C13 C14 C15 C16 0.7(3) . . . . ?
C14 C15 C16 C17 -0.7(3) . . . . ?
C15 C16 C17 C18 -0.1(3) . . . . ?
C16 C17 C18 C13 1.0(3) . . . . ?
C14 C13 C18 C17 -1.0(2) . . . . ?
C5 C13 C18 C17 179.59(14) . . . . ?
C21 C20 C19 O1 135.52(13) . . . . ?
C25 C20 C19 O1 -47.79(16) . . . . ?
C14 C13 C5 N1 -155.60(13) . . . . ?
C18 C13 C5 N1 23.77(17) . . . . ?
C14 C13 C5 C4 24.63(18) . . . . ?
C18 C13 C5 C4 -156.00(13) . . . . ?
N1 C5 C4 C3 0.21(18) . . . . ?
C13 C5 C4 C3 179.96(11) . . . . ?
C5 C4 C3 C2 1.12(17) . . . . ?
C5 C4 C3 C7 -179.11(11) . . . . ?
C1 C2 C3 C4 -0.87(16) . . . . ?
C6 C2 C3 C4 176.13(11) . . . . ?
C1 C2 C3 C7 179.36(10) . . . . ?
C6 C2 C3 C7 -3.64(18) . . . . ?
C12 C7 C3 C4 -42.17(17) . . . . ?
C8 C7 C3 C4 137.71(12) . . . . ?
C12 C7 C3 C2 137.60(13) . . . . ?
C8 C7 C3 C2 -42.53(17) . . . . ?
C4 C5 N1 C1 -1.79(18) . . . . ?
C13 C5 N1 C1 178.45(11) . . . . ?
C5 N1 C1 O1 -177.03(11) . . . . ?
C5 N1 C1 C2 2.07(18) . . . . ?
C3 C2 C1 N1 -0.75(18) . . . . ?
C6 C2 C1 N1 -177.91(12) . . . . ?
C3 C2 C1 O1 178.39(10) . . . . ?
C6 C2 C1 O1 1.23(16) . . . . ?
N1 C1 O1 C19 1.05(18) . . . . ?
C2 C1 O1 C19 -178.13(10) . . . . ?
C20 C19 O1 C1 -82.77(14) . . . . ?
C21 C20 C25 C24 -1.0(2) . . . . ?
C19 C20 C25 C24 -177.73(14) . . . . ?
C22 C23 C24 C25 -0.2(3) . . . . ?
C20 C25 C24 C23 1.0(3) . . . . ?
C8 C9 C10 C11 0.0(2) . . . . ?
C8 C9 C10 Cl1 179.13(10) . . . . ?
C12 C11 C10 C9 0.3(2) . . . . ?
C12 C11 C10 Cl1 -178.76(11) . . . . ?
C10 C9 C8 C7 -0.2(2) . . . . ?
C12 C7 C8 C9 -0.03(19) . . . . ?
C3 C7 C8 C9 -179.91(11) . . . . ?
C24 C23 C22 C21 -0.6(3) . . . . ?
C20 C21 C22 C23 0.6(3) . . . . ?
C10 C11 C12 C7 -0.6(2) . . . . ?
C8 C7 C12 C11 0.4(2) . . . . ?
C3 C7 C12 C11 -179.71(12) . . . . ?
